data_2200773
loop_
_publ_author_name
'Necefoglu, Hacali'
'Clegg, William'
'Scott, Andrew J.'

_publ_section_title
;
 Diaquabis(4-nitrobenzoato)zinc(II): a redetermination
;
_journal_issue 10
_journal_name_full 'Acta Crystallographica Section E'
_journal_page_first m472
_journal_page_last m474
_journal_paper_doi 10.1107/S1600536801015082
_journal_volume 57
_journal_year 2001
_chemical_formula_iupac '[Zn (C7 H4 N1 O4)2 (H2 O1)2]'
_chemical_formula_moiety 'C14 H12 N2 O10 Zn'
_chemical_formula_sum 'C14 H12 N2 O10 Zn'
_chemical_formula_weight 433.63
_chemical_name_systematic
;
Diaquabis(4-nitrobenzoato)zinc(II)
;
_space_group_IT_number 15
_symmetry_cell_setting monoclinic
_symmetry_space_group_name_Hall '-C 2yc'
_symmetry_space_group_name_H-M 'C 1 2/c 1'
_audit_creation_method SHELXL-97
_cell_angle_alpha 90.00
_cell_angle_beta 110.019(4)
_cell_angle_gamma 90.00
_cell_formula_units_Z 4
_cell_length_a 26.519(4)
_cell_length_b 5.1011(9)
_cell_length_c 12.143(2)
_cell_measurement_reflns_used 3034
_cell_measurement_temperature 160(2)
_cell_measurement_theta_max 25.3
_cell_measurement_theta_min 2.2
_cell_volume 1543.4(4)
_computing_cell_refinement 'local programs'
_computing_data_collection 'SMART (Siemens, 1995)'
_computing_data_reduction 'SAINT (Siemens, 1995)'
_computing_molecular_graphics SHELXTL
_computing_publication_material 'SHELXTL and local programs'
_computing_structure_refinement SHELXTL
_computing_structure_solution 'SHELXTL (Sheldrick, 1997)'
_diffrn_ambient_temperature 160(2)
_diffrn_detector_area_resol_mean 8.192
_diffrn_measured_fraction_theta_full .903
_diffrn_measured_fraction_theta_max .903
_diffrn_measurement_device_type 'Siemens SMART 1K CCD'
_diffrn_measurement_method '\w rotation with narrow frames'
_diffrn_radiation_monochromator graphite
_diffrn_radiation_source 'sealed tube'
_diffrn_radiation_type MoK\a
_diffrn_radiation_wavelength .71073
_diffrn_reflns_av_R_equivalents .0374
_diffrn_reflns_av_sigmaI/netI .0302
_diffrn_reflns_limit_h_max 25
_diffrn_reflns_limit_h_min -30
_diffrn_reflns_limit_k_max 4
_diffrn_reflns_limit_k_min -5
_diffrn_reflns_limit_l_max 14
_diffrn_reflns_limit_l_min -13
_diffrn_reflns_number 3124
_diffrn_reflns_theta_full 25.35
_diffrn_reflns_theta_max 25.35
_diffrn_reflns_theta_min 1.63
_diffrn_standards_decay_% 0
_diffrn_standards_number 0
_exptl_absorpt_coefficient_mu 1.657
_exptl_absorpt_correction_T_max .624
_exptl_absorpt_correction_T_min .538
_exptl_absorpt_correction_type multi-scan
_exptl_absorpt_process_details '(XPREP; Sheldrick, 1997)'
_exptl_crystal_colour colourless
_exptl_crystal_density_diffrn 1.866
_exptl_crystal_density_method 'not measured'
_exptl_crystal_description block
_exptl_crystal_F_000 880
_exptl_crystal_size_max .52
_exptl_crystal_size_mid .32
_exptl_crystal_size_min .24
_refine_diff_density_max .262
_refine_diff_density_min -.432
_refine_ls_extinction_coef .0018(4)
_refine_ls_extinction_method SHELXTL
_refine_ls_goodness_of_fit_ref 1.091
_refine_ls_hydrogen_treatment mixed
_refine_ls_matrix_type full
_refine_ls_number_parameters 130
_refine_ls_number_reflns 1278
_refine_ls_number_restraints 1
_refine_ls_restrained_S_all 1.090
_refine_ls_R_factor_all .0286
_refine_ls_R_factor_gt .0282
_refine_ls_shift/su_max <0.001
_refine_ls_shift/su_mean .000
_refine_ls_structure_factor_coef Fsqd
_refine_ls_weighting_details 'w = 1/[\s^2^(Fo^2^)+(0.0351P)^2^+3.1320P] where P = (Fo^2^+2Fc^2^)/3'
_refine_ls_weighting_scheme calc
_refine_ls_wR_factor_ref .0738
_reflns_number_gt 1262
_reflns_number_total 1278
_reflns_threshold_expression I>2\s(I)
_cod_data_source_file wn6053.cif
_cod_data_source_block I
_cod_original_cell_volume 1543.4(5)
_cod_original_sg_symbol_H-M 'C 2/c'
_cod_database_code 2200773
_cod_database_fobs_code 2200773

loop_
_symmetry_equiv_pos_as_xyz
'x, y, z'
'-x, y, -z+1/2'
'x+1/2, y+1/2, z'
'-x+1/2, y+1/2, -z+1/2'
'-x, -y, -z'
'x, -y, z-1/2'
'-x+1/2, -y+1/2, -z'
'x+1/2, -y+1/2, z-1/2'

loop_
_atom_site_label
_atom_site_fract_x
_atom_site_fract_y
_atom_site_fract_z
_atom_site_U_iso_or_equiv
_atom_site_adp_type
_atom_site_calc_flag
_atom_site_refinement_flags
_atom_site_occupancy
_atom_site_disorder_assembly
_atom_site_disorder_group
_atom_site_type_symbol
Zn .5000 .56751(7) .2500 .02271(17) Uani d S 1 . . Zn
O1 .56045(6) .8270(3) .30048(13) .0235(4) Uani d . 1 . . O
O2 .53729(7) .7466(3) .45494(14) .0264(4) Uani d . 1 . . O
C1 .56563(9) .8670(5) .40835(19) .0207(5) Uani d . 1 . . C
C2 .60557(9) 1.0695(4) .4735(2) .0194(5) Uani d . 1 . . C
C3 .60243(10) 1.1777(5) .5757(2) .0241(5) Uani d . 1 . . C
H3 .5752 1.1201 .6046 .029 Uiso calc R 1 . . H
C4 .63833(9) 1.3682(5) .6361(2) .0238(5) Uani d . 1 . . C
H4 .6366 1.4406 .7068 .029 Uiso calc R 1 . . H
C5 .67691(9) 1.4501(4) .5903(2) .0215(5) Uani d . 1 . . C
C6 .68118(9) 1.3479(5) .4885(2) .0254(5) Uani d . 1 . . C
H6 .7081 1.4085 .4593 .030 Uiso calc R 1 . . H
C7 .64518(9) 1.1542(5) .4299(2) .0246(5) Uani d . 1 . . C
H7 .6475 1.0793 .3602 .030 Uiso calc R 1 . . H
N .71401(8) 1.6588(4) .65244(17) .0249(5) Uani d . 1 . . N
O3 .75082(7) 1.7158(4) .61735(15) .0332(4) Uani d . 1 . . O
O4 .70634(7) 1.7640(4) .73614(16) .0352(5) Uani d . 1 . . O
O5 .52937(8) .2914(3) .17327(15) .0286(4) Uani d D 1 . . O
H5A .5345(13) .287(7) .112(2) .043 Uiso d D 1 . . H
H5B .5414(13) .159(6) .206(3) .043 Uiso d D 1 . . H

loop_
_atom_site_aniso_label
_atom_site_aniso_U_11
_atom_site_aniso_U_22
_atom_site_aniso_U_33
_atom_site_aniso_U_12
_atom_site_aniso_U_13
_atom_site_aniso_U_23
Zn .0221(2) .0131(2) .0325(3) .000 .00889(17) .000
O1 .0272(8) .0197(9) .0209(8) -.0006(7) .0048(7) -.0042(7)
O2 .0287(9) .0209(9) .0271(9) -.0063(7) .0061(7) .0009(7)
C1 .0221(11) .0132(11) .0225(11) .0033(10) .0021(9) .0014(9)
C2 .0203(11) .0165(12) .0195(11) .0015(9) .0042(9) .0015(8)
C3 .0264(12) .0223(13) .0257(12) -.0027(10) .0115(10) -.0010(10)
C4 .0266(12) .0215(12) .0234(12) -.0023(10) .0087(10) -.0029(10)
C5 .0218(12) .0174(12) .0213(11) -.0008(9) .0022(9) .0016(9)
C6 .0234(12) .0267(13) .0263(12) -.0040(10) .0090(10) .0008(10)
C7 .0254(12) .0265(13) .0228(12) .0000(10) .0093(10) -.0022(10)
N .0247(10) .0194(11) .0252(10) -.0022(9) .0016(8) .0042(9)
O3 .0325(10) .0347(11) .0303(9) -.0149(8) .0079(8) .0027(8)
O4 .0358(10) .0306(10) .0374(11) -.0069(8) .0102(8) -.0143(8)
O5 .0413(10) .0193(9) .0261(9) .0076(8) .0128(8) .0029(7)

loop_
_atom_type_symbol
_atom_type_description
_atom_type_scat_dispersion_real
_atom_type_scat_dispersion_imag
_atom_type_scat_source
C C .0033 .0016 'International Tables Vol C Tables 4.2.6.8 and 6.1.1.4'
H H .0000 .0000 'International Tables Vol C Tables 4.2.6.8 and 6.1.1.4'
N N .0061 .0033 'International Tables Vol C Tables 4.2.6.8 and 6.1.1.4'
O O .0106 .0060 'International Tables Vol C Tables 4.2.6.8 and 6.1.1.4'
Zn Zn .2839 1.4301 'International Tables Vol C Tables 4.2.6.8 and 6.1.1.4'

loop_
_geom_angle_atom_site_label_1
_geom_angle_atom_site_label_2
_geom_angle_atom_site_label_3
_geom_angle_site_symmetry_1
_geom_angle_site_symmetry_3
_geom_angle
_geom_angle_publ_flag
O5 Zn O5 . 2_655 89.83(11) yes
O5 Zn O1 . . 102.13(7) yes
O5 Zn O1 2_655 . 136.40(7) no
O5 Zn O1 . 2_655 136.40(7) yes
O5 Zn O1 2_655 2_655 102.13(7) no
O1 Zn O1 . 2_655 97.44(9) yes
O5 Zn O2 . . 129.54(6) yes
O5 Zn O2 2_655 . 82.99(6) no
O1 Zn O2 . . 57.01(6) yes
O1 Zn O2 2_655 . 93.74(6) no
O5 Zn O2 . 2_655 82.99(6) yes
O5 Zn O2 2_655 2_655 129.54(6) no
O1 Zn O2 . 2_655 93.74(6) yes
O1 Zn O2 2_655 2_655 57.01(6) no
O2 Zn O2 . 2_655 137.39(8) yes
C1 O1 Zn . . 102.22(14) yes
C1 O2 Zn . . 79.85(13) yes
O2 C1 O1 . . 120.9(2) no
O2 C1 C2 . . 121.8(2) no
O1 C1 C2 . . 117.2(2) no
C3 C2 C7 . . 120.0(2) no
C3 C2 C1 . . 119.9(2) no
C7 C2 C1 . . 120.1(2) no
C4 C3 C2 . . 120.9(2) no
C4 C3 H3 . . 119.6 no
C2 C3 H3 . . 119.6 no
C3 C4 C5 . . 117.9(2) no
C3 C4 H4 . . 121.1 no
C5 C4 H4 . . 121.1 no
C6 C5 C4 . . 122.9(2) no
C6 C5 N . . 119.1(2) no
C4 C5 N . . 117.9(2) no
C5 C6 C7 . . 118.3(2) no
C5 C6 H6 . . 120.8 no
C7 C6 H6 . . 120.8 no
C6 C7 C2 . . 120.0(2) no
C6 C7 H7 . . 120.0 no
C2 C7 H7 . . 120.0 no
O3 N O4 . . 124.2(2) no
O3 N C5 . . 117.8(2) no
O4 N C5 . . 118.1(2) no
Zn O5 H5A . . 132(2) no
Zn O5 H5B . . 121(2) no
H5A O5 H5B . . 106(3) no

loop_
_geom_bond_atom_site_label_1
_geom_bond_atom_site_label_2
_geom_bond_site_symmetry_2
_geom_bond_distance
_geom_bond_publ_flag
Zn O5 . 1.9888(18) yes
Zn O5 2_655 1.9888(18) no
Zn O1 . 2.0062(16) yes
Zn O1 2_655 2.0062(16) no
Zn O2 . 2.5141(17) yes
Zn O2 2_655 2.5141(17) no
O1 C1 . 1.286(3) yes
O2 C1 . 1.246(3) yes
C1 C2 . 1.497(3) no
C2 C3 . 1.386(3) no
C2 C7 . 1.397(3) no
C3 C4 . 1.382(4) no
C3 H3 . .9500 no
C4 C5 . 1.386(3) no
C4 H4 . .9500 no
C5 C6 . 1.381(3) no
C5 N . 1.471(3) no
C6 C7 . 1.389(4) no
C6 H6 . .9500 no
C7 H7 . .9500 no
N O3 . 1.226(3) no
N O4 . 1.226(3) no
O5 H5A . .80(2) no
O5 H5B . .79(2) no

loop_
_geom_hbond_atom_site_label_D
_geom_hbond_atom_site_label_H
_geom_hbond_atom_site_label_A
_geom_hbond_site_symmetry_A
_geom_hbond_distance_DH
_geom_hbond_distance_HA
_geom_hbond_distance_DA
_geom_hbond_angle_DHA
_geom_hbond_publ_flag
O5 H5A O2 6_565 .80(2) 1.95(2) 2.737(2) 172(3) yes
O5 H5B O1 1_545 .79(2) 2.01(3) 2.794(2) 169(3) yes

loop_
_geom_torsion_atom_site_label_1
_geom_torsion_atom_site_label_2
_geom_torsion_atom_site_label_3
_geom_torsion_atom_site_label_4
_geom_torsion_site_symmetry_1
_geom_torsion
_geom_torsion_publ_flag
O5 Zn O1 C1 . -130.69(14) no
O5 Zn O1 C1 2_655 -27.90(19) no
O1 Zn O1 C1 2_655 88.49(14) no
O2 Zn O1 C1 . -1.14(13) no
O2 Zn O1 C1 2_655 145.69(14) no
O5 Zn O2 C1 . 78.98(15) no
O5 Zn O2 C1 2_655 162.93(14) no
O1 Zn O2 C1 . 1.16(13) no
O1 Zn O2 C1 2_655 -95.29(14) no
O2 Zn O2 C1 2_655 -52.60(12) no
Zn O2 C1 O1 . -1.8(2) no
Zn O2 C1 C2 . 176.1(2) no
Zn O1 C1 O2 . 2.2(2) no
Zn O1 C1 C2 . -175.78(16) no
O2 C1 C2 C3 . -17.0(3) no
O1 C1 C2 C3 . 161.0(2) no
O2 C1 C2 C7 . 164.6(2) no
O1 C1 C2 C7 . -17.4(3) no
C7 C2 C3 C4 . -.4(4) no
C1 C2 C3 C4 . -178.9(2) no
C2 C3 C4 C5 . 1.0(4) no
C3 C4 C5 C6 . -.7(4) no
C3 C4 C5 N . 178.1(2) no
C4 C5 C6 C7 . -.1(4) no
N C5 C6 C7 . -178.9(2) no
C5 C6 C7 C2 . .7(4) no
C3 C2 C7 C6 . -.4(4) no
C1 C2 C7 C6 . 178.0(2) no
C6 C5 N O3 . -7.1(3) no
C4 C5 N O3 . 174.1(2) no
C6 C5 N O4 . 173.2(2) no
C4 C5 N O4 . -5.6(3) no
